data_7206520
loop_
_publ_author_name
'Di Salvo, Florencia'
'Camargo, Beatriz'
'Garc\'ia, Yolanda'
'Teixidor, Francesc'
'Vi\~nas, Clara'
'Planas, Jos\'e Giner'
'Light, Mark E.'
'Hursthouse, Michael B.'

_publ_section_title
;
 Supramolecular architectures in o-carboranyl alcohols bearing
 N-aromatic rings: syntheses, crystal structures and melting points
 correlation
;
_journal_issue 19
_journal_name_full CrystEngComm
_journal_page_first 5788
_journal_paper_doi 10.1039/c1ce05449j
_journal_volume 13
_journal_year 2011
_chemical_compound_source 'Jose Giner Planas'
_chemical_formula_sum 'C8 H17 B10 N O'
_chemical_formula_weight 251.33
_space_group_IT_number 14
_symmetry_cell_setting monoclinic
_symmetry_space_group_name_Hall '-P 2ybc'
_symmetry_space_group_name_H-M 'P 1 21/c 1'
_atom_sites_solution_hydrogens geom
_atom_sites_solution_primary direct
_atom_sites_solution_secondary difmap
_audit_creation_method SHELXL-97
_cell_angle_alpha 90.00
_cell_angle_beta 103.747(2)
_cell_angle_gamma 90.00
_cell_formula_units_Z 4
_cell_length_a 10.4340(3)
_cell_length_b 6.7029(2)
_cell_length_c 20.4814(6)
_cell_measurement_reflns_used 31104
_cell_measurement_temperature 120(2)
_cell_measurement_theta_max 27.48
_cell_measurement_theta_min 2.91
_cell_volume 1391.40(7)
_computing_cell_refinement 'DENZO (Otwinowski & Minor, 1997) & COLLECT (Hooft, R.W.W., 1998)'
_computing_data_collection 'COLLECT (Hooft, R.W.W., 1998)'
_computing_data_reduction 'DENZO (Otwinowski & Minor, 1997) & COLLECT (Hooft, R.W.W., 1998)'
_computing_molecular_graphics
;
Images generated using CrystalMaker: a crystal and molecular
structures program for Mac and Windows. CrystalMaker Software Ltd,
Oxford, England (www.crystalmaker.com)
;
_computing_publication_material 'WINGX (Farrugia, 1998)'
_computing_structure_refinement 'SHELXL-97 (Sheldrick, 2008)'
_computing_structure_solution 'SHELXS-97 (Sheldrick, 1997)'
_diffrn_ambient_temperature 120(2)
_diffrn_detector_area_resol_mean 9.091
_diffrn_measured_fraction_theta_full 0.997
_diffrn_measured_fraction_theta_max 0.997
_diffrn_measurement_device_type 'Bruker-Nonius CCD camera on \k-goniostat'
_diffrn_measurement_method '\f & \w scans to fill the asymmetric unit'
_diffrn_radiation_monochromator graphite
_diffrn_radiation_source 'Bruker Nonius FR591 Rotating Anode'
_diffrn_radiation_type MoK\a
_diffrn_radiation_wavelength 0.71073
_diffrn_reflns_av_R_equivalents 0.0576
_diffrn_reflns_av_sigmaI/netI 0.0416
_diffrn_reflns_limit_h_max 13
_diffrn_reflns_limit_h_min -13
_diffrn_reflns_limit_k_max 8
_diffrn_reflns_limit_k_min -8
_diffrn_reflns_limit_l_max 26
_diffrn_reflns_limit_l_min -26
_diffrn_reflns_number 18069
_diffrn_reflns_theta_full 27.48
_diffrn_reflns_theta_max 27.48
_diffrn_reflns_theta_min 3.21
_diffrn_standards_number 0
_exptl_absorpt_coefficient_mu 0.063
_exptl_absorpt_correction_T_max 0.9905
_exptl_absorpt_correction_T_min 0.9812
_exptl_absorpt_correction_type multi-scan
_exptl_absorpt_process_details
;
SADABS V2.10 (Sheldrick, G.M., 2003)
;
_exptl_crystal_colour Colourless
_exptl_crystal_density_diffrn 1.200
_exptl_crystal_density_method 'not measured'
_exptl_crystal_description Block
_exptl_crystal_F_000 520
_exptl_crystal_size_max 0.3
_exptl_crystal_size_mid 0.2
_exptl_crystal_size_min 0.15
_refine_diff_density_max 0.637
_refine_diff_density_min -0.381
_refine_diff_density_rms 0.095
_refine_ls_extinction_coef 0.042(8)
_refine_ls_extinction_expression Fc^*^=kFc[1+0.001xFc^2^\l^3^/sin(2\q)]^-1/4^
_refine_ls_extinction_method SHELXL
_refine_ls_goodness_of_fit_ref 1.062
_refine_ls_hydrogen_treatment constr
_refine_ls_matrix_type full
_refine_ls_number_parameters 188
_refine_ls_number_reflns 3187
_refine_ls_number_restraints 0
_refine_ls_restrained_S_all 1.062
_refine_ls_R_factor_all 0.0873
_refine_ls_R_factor_gt 0.0645
_refine_ls_shift/su_max 0.004
_refine_ls_shift/su_mean 0.000
_refine_ls_structure_factor_coef Fsqd
_refine_ls_weighting_details 'calc w=1/[\s^2^(Fo^2^)+(0.1007P)^2^+0.5999P] where P=(Fo^2^+2Fc^2^)/3'
_refine_ls_weighting_scheme calc
_refine_ls_wR_factor_gt 0.1711
_refine_ls_wR_factor_ref 0.1867
_reflns_number_gt 2387
_reflns_number_total 3187
_reflns_threshold_expression >2\s(I)
_cod_data_source_file c1ce05449j.txt
_cod_data_source_block 2010acc0310
_cod_depositor_comments
;
The following automatic conversions were performed:

'_symmetry_cell_setting' value 'Monoclinic' changed to 'monoclinic'
according to /home/saulius/struct/CIF-dictionaries/cif_core.dic
dictionary named 'cif_core.dic' version 2.4.1 from 2010-06-29.

Automatic conversion script
Id: cif_fix_values 1715 2011-07-08 13:25:40Z adriana 

The following automatic conversions were performed:

data name '_iucr_refine_instruction_details' was replaced with
'_iucr_refine_instructions_details' as specified in the replacement
file 'data/replacement-values/replacement_tags.lst'.

Automatic conversion script
Id: cif_correct_tags 9268 2022-04-12 08:56:07Z antanas 
;
_cod_original_sg_symbol_H-M P2(1)/c
_cod_database_code 7206520

loop_
_symmetry_equiv_pos_as_xyz
'x, y, z'
'-x, y+1/2, -z+1/2'
'-x, -y, -z'
'x, -y-1/2, z-1/2'

loop_
_atom_site_label
_atom_site_type_symbol
_atom_site_fract_x
_atom_site_fract_y
_atom_site_fract_z
_atom_site_U_iso_or_equiv
_atom_site_adp_type
_atom_site_occupancy
_atom_site_symmetry_multiplicity
_atom_site_calc_flag
_atom_site_refinement_flags
_atom_site_disorder_assembly
_atom_site_disorder_group
O1A O 1.01162(15) -0.0670(3) 0.27964(9) 0.0371(5) Uani 0.854(3) 1 d P A 1
H1A H 1.0651 -0.1618 0.2906 0.056 Uiso 0.854(3) 1 calc PR A 1
C3A C 0.88118(18) -0.1440(3) 0.25879(9) 0.0289(4) Uani 0.854(3) 1 d P A 1
H3A H 0.8874 -0.2928 0.2584 0.035 Uiso 0.854(3) 1 calc PR A 1
O1B O 0.8960(9) -0.3468(15) 0.2593(5) 0.0371(5) Uani 0.146(3) 1 d P A 2
H1B H 0.8232 -0.4015 0.2587 0.056 Uiso 0.146(3) 1 calc PR A 2
C3B C 0.88118(18) -0.1440(3) 0.25879(9) 0.0289(4) Uani 0.146(3) 1 d P A 2
H3B H 0.9703 -0.0803 0.2720 0.035 Uiso 0.146(3) 1 calc PR A 2
N1 N 0.83193(16) 0.1116(3) 0.17066(8) 0.0320(4) Uani 1 1 d . A .
C1 C 0.80071(17) -0.0857(3) 0.31057(8) 0.0233(4) Uani 1 1 d . . .
C2 C 0.8837(2) -0.0061(3) 0.38548(9) 0.0323(5) Uani 1 1 d . A .
H2 H 0.9933 0.0140 0.3976 0.039 Uiso 1 1 calc R . .
C4 C 0.81330(18) -0.0769(3) 0.18854(9) 0.0273(4) Uani 1 1 d . . .
C5 C 0.7335(2) -0.2088(3) 0.14528(10) 0.0324(5) Uani 1 1 d . A .
H5A H 0.7231 -0.3420 0.1590 0.039 Uiso 1 1 calc R . .
C6 C 0.6691(2) -0.1450(3) 0.08176(10) 0.0355(5) Uani 1 1 d . . .
H6A H 0.6135 -0.2333 0.0514 0.043 Uiso 1 1 calc R A .
C7 C 0.6868(2) 0.0489(3) 0.06334(10) 0.0365(5) Uani 1 1 d . A .
H7A H 0.6433 0.0973 0.0202 0.044 Uiso 1 1 calc R . .
C8 C 0.7690(2) 0.1707(3) 0.10889(10) 0.0363(5) Uani 1 1 d . . .
H8A H 0.7817 0.3039 0.0958 0.044 Uiso 1 1 calc R A .
B3 B 0.8210(2) -0.2444(3) 0.37810(10) 0.0285(5) Uani 1 1 d . A .
H3 H 0.8837 -0.3820 0.3848 0.034 Uiso 1 1 calc R . .
B4 B 0.6705(2) -0.2292(3) 0.31696(10) 0.0264(5) Uani 1 1 d . A .
H4 H 0.6327 -0.3577 0.2829 0.032 Uiso 1 1 calc R . .
B5 B 0.6479(2) 0.0201(3) 0.28846(10) 0.0260(4) Uani 1 1 d . A .
H5 H 0.5944 0.0566 0.2356 0.031 Uiso 1 1 calc R . .
B6 B 0.7865(2) 0.1600(3) 0.33075(11) 0.0280(5) Uani 1 1 d . A .
H6 H 0.8263 0.2876 0.3063 0.034 Uiso 1 1 calc R . .
B7 B 0.8110(2) -0.0922(4) 0.44687(11) 0.0326(5) Uani 1 1 d . . .
H7 H 0.8661 -0.1286 0.4994 0.039 Uiso 1 1 calc R A .
B8 B 0.6718(2) -0.2333(3) 0.40346(11) 0.0303(5) Uani 1 1 d . A .
H8 H 0.6335 -0.3637 0.4272 0.036 Uiso 1 1 calc R . .
B9 B 0.5641(2) -0.0684(3) 0.34790(11) 0.0281(5) Uani 1 1 d . . .
H9 H 0.4545 -0.0901 0.3351 0.034 Uiso 1 1 calc R A .
B10 B 0.6364(2) 0.1749(3) 0.35669(11) 0.0294(5) Uani 1 1 d . A .
H10 H 0.5751 0.3139 0.3498 0.035 Uiso 1 1 calc R . .
B11 B 0.7895(2) 0.1592(4) 0.41768(11) 0.0326(5) Uani 1 1 d . A .
H11 H 0.8305 0.2879 0.4510 0.039 Uiso 1 1 calc R . .
B12 B 0.6515(2) 0.0173(3) 0.42850(11) 0.0304(5) Uani 1 1 d . A .
H12 H 0.5998 0.0526 0.4692 0.036 Uiso 1 1 calc R . .

loop_
_atom_site_aniso_label
_atom_site_aniso_U_11
_atom_site_aniso_U_22
_atom_site_aniso_U_33
_atom_site_aniso_U_23
_atom_site_aniso_U_13
_atom_site_aniso_U_12
O1A 0.0248(8) 0.0420(10) 0.0445(10) 0.0018(8) 0.0085(7) 0.0042(7)
C3A 0.0263(9) 0.0335(10) 0.0277(9) -0.0024(8) 0.0081(7) 0.0041(8)
O1B 0.0248(8) 0.0420(10) 0.0445(10) 0.0018(8) 0.0085(7) 0.0042(7)
C3B 0.0263(9) 0.0335(10) 0.0277(9) -0.0024(8) 0.0081(7) 0.0041(8)
N1 0.0307(9) 0.0368(10) 0.0292(8) -0.0007(7) 0.0086(7) -0.0071(7)
C1 0.0233(9) 0.0254(9) 0.0198(8) -0.0013(7) 0.0027(6) 0.0004(7)
C2 0.0354(10) 0.0355(11) 0.0247(9) -0.0061(8) 0.0047(8) -0.0022(9)
C4 0.0234(9) 0.0356(10) 0.0253(9) -0.0034(8) 0.0105(7) 0.0009(8)
C5 0.0400(11) 0.0312(10) 0.0291(10) -0.0051(8) 0.0143(8) -0.0056(8)
C6 0.0370(11) 0.0444(12) 0.0262(9) -0.0076(9) 0.0095(8) -0.0105(9)
C7 0.0391(11) 0.0466(13) 0.0236(9) -0.0005(9) 0.0073(8) -0.0030(9)
C8 0.0429(12) 0.0368(11) 0.0310(10) 0.0018(9) 0.0120(9) -0.0060(9)
B3 0.0329(11) 0.0286(11) 0.0229(10) 0.0013(8) 0.0046(8) 0.0015(9)
B4 0.0248(10) 0.0267(10) 0.0268(10) 0.0000(8) 0.0043(8) -0.0024(8)
B5 0.0239(10) 0.0278(10) 0.0270(10) 0.0021(8) 0.0073(8) 0.0038(8)
B6 0.0297(11) 0.0251(10) 0.0312(11) -0.0021(8) 0.0112(9) -0.0008(9)
B7 0.0369(12) 0.0380(12) 0.0221(10) -0.0015(9) 0.0057(9) 0.0006(10)
B8 0.0360(12) 0.0305(11) 0.0262(10) 0.0008(9) 0.0109(9) -0.0033(9)
B9 0.0255(10) 0.0304(11) 0.0301(10) -0.0007(9) 0.0100(8) -0.0006(9)
B10 0.0316(11) 0.0267(11) 0.0330(11) -0.0015(9) 0.0142(9) 0.0023(9)
B11 0.0353(12) 0.0335(12) 0.0314(11) -0.0076(9) 0.0126(9) -0.0039(10)
B12 0.0325(11) 0.0324(11) 0.0290(10) -0.0019(9) 0.0126(9) -0.0009(9)

loop_
_atom_type_symbol
_atom_type_description
_atom_type_scat_dispersion_real
_atom_type_scat_dispersion_imag
_atom_type_scat_source
C C 0.0033 0.0016 'International Tables Vol C Tables 4.2.6.8 and 6.1.1.4'
H H 0.0000 0.0000 'International Tables Vol C Tables 4.2.6.8 and 6.1.1.4'
B B 0.0013 0.0007 'International Tables Vol C Tables 4.2.6.8 and 6.1.1.4'
N N 0.0061 0.0033 'International Tables Vol C Tables 4.2.6.8 and 6.1.1.4'
O O 0.0106 0.0060 'International Tables Vol C Tables 4.2.6.8 and 6.1.1.4'

loop_
_geom_angle_atom_site_label_1
_geom_angle_atom_site_label_2
_geom_angle_atom_site_label_3
_geom_angle
O1A C3A C4 112.08(16)
O1A C3A C1 109.75(15)
C4 C3A C1 111.61(15)
C8 N1 C4 117.76(17)
C3A C1 C2 117.70(15)
C3A C1 B4 118.92(15)
C2 C1 B4 111.24(14)
C3A C1 B5 123.17(14)
C2 C1 B5 111.18(14)
B4 C1 B5 62.64(12)
C3A C1 B6 119.95(15)
C2 C1 B6 61.59(12)
B4 C1 B6 114.24(14)
B5 C1 B6 62.32(12)
C3A C1 B3 114.27(15)
C2 C1 B3 61.14(11)
B4 C1 B3 62.22(12)
B5 C1 B3 113.58(14)
B6 C1 B3 113.74(14)
C1 C2 B11 110.04(15)
C1 C2 B7 110.21(15)
B11 C2 B7 62.71(13)
C1 C2 B3 61.09(11)
B11 C2 B3 113.20(16)
B7 C2 B3 61.75(13)
C1 C2 B6 60.70(11)
B11 C2 B6 62.05(13)
B7 C2 B6 113.54(16)
B3 C2 B6 112.95(15)
N1 C4 C5 122.10(18)
N1 C4 C3A 118.26(17)
C5 C4 C3A 119.63(18)
C4 C5 C6 119.3(2)
C7 C6 C5 118.83(18)
C8 C7 C6 118.47(19)
N1 C8 C7 123.5(2)
C1 B3 C2 57.77(11)
C1 B3 B8 105.27(15)
C2 B3 B8 106.24(15)
C1 B3 B7 105.39(15)
C2 B3 B7 59.02(12)
B8 B3 B7 60.92(13)
C1 B3 B4 58.26(11)
C2 B3 B4 105.34(15)
B8 B3 B4 60.34(12)
B7 B3 B4 108.80(16)
C1 B4 B3 59.53(11)
C1 B4 B5 58.96(11)
B3 B4 B5 108.41(15)
C1 B4 B8 105.70(14)
B3 B4 B8 59.62(12)
B5 B4 B8 108.29(15)
C1 B4 B9 105.33(14)
B3 B4 B9 108.03(15)
B5 B4 B9 59.75(12)
B8 B4 B9 60.44(12)
C1 B5 B9 105.24(14)
C1 B5 B10 105.60(14)
B9 B5 B10 60.87(12)
C1 B5 B4 58.40(11)
B9 B5 B4 60.19(12)
B10 B5 B4 108.83(14)
C1 B5 B6 59.04(11)
B9 B5 B6 108.82(15)
B10 B5 B6 60.18(12)
B4 B5 B6 108.06(14)
C1 B6 C2 57.71(11)
C1 B6 B5 58.63(11)
C2 B6 B5 105.16(15)
C1 B6 B10 105.05(14)
C2 B6 B10 105.42(15)
B5 B6 B10 59.88(12)
C1 B6 B11 104.92(15)
C2 B6 B11 58.60(12)
B5 B6 B11 107.88(15)
B10 B6 B11 60.33(12)
C2 B7 B3 59.23(12)
C2 B7 B12 105.12(15)
B3 B7 B12 107.49(15)
C2 B7 B8 105.21(14)
B3 B7 B8 59.37(12)
B12 B7 B8 60.15(13)
C2 B7 B11 58.60(12)
B3 B7 B11 107.80(15)
B12 B7 B11 60.09(13)
B8 B7 B11 108.11(16)
B3 B8 B4 60.04(12)
B3 B8 B9 107.87(15)
B4 B8 B9 59.81(12)
B3 B8 B7 59.72(12)
B4 B8 B7 107.62(15)
B9 B8 B7 107.77(16)
B3 B8 B12 107.43(15)
B4 B8 B12 107.49(15)
B9 B8 B12 59.94(12)
B7 B8 B12 59.72(13)
B5 B9 B4 60.07(12)
B5 B9 B12 107.65(15)
B4 B9 B12 107.57(15)
B5 B9 B8 108.00(15)
B4 B9 B8 59.75(12)
B12 B9 B8 60.11(12)
B5 B9 B10 59.72(12)
B4 B9 B10 107.83(14)
B12 B9 B10 60.10(12)
B8 B9 B10 108.34(16)
B5 B10 B6 59.94(12)
B5 B10 B11 107.56(15)
B6 B10 B11 59.86(12)
B5 B10 B12 107.14(15)
B6 B10 B12 107.58(15)
B11 B10 B12 59.93(12)
B5 B10 B9 59.41(12)
B6 B10 B9 107.47(15)
B11 B10 B9 107.65(16)
B12 B10 B9 59.76(12)
C2 B11 B6 59.35(12)
C2 B11 B10 105.60(15)
B6 B11 B10 59.82(12)
C2 B11 B12 104.89(16)
B6 B11 B12 107.74(16)
B10 B11 B12 60.17(13)
C2 B11 B7 58.68(12)
B6 B11 B7 108.06(15)
B10 B11 B7 108.14(16)
B12 B11 B7 59.73(13)
B7 B12 B9 108.10(15)
B7 B12 B11 60.18(13)
B9 B12 B11 107.92(15)
B7 B12 B8 60.13(13)
B9 B12 B8 59.95(12)
B11 B12 B8 108.17(15)
B7 B12 B10 108.28(15)
B9 B12 B10 60.14(12)
B11 B12 B10 59.90(13)
B8 B12 B10 108.25(15)

loop_
_geom_bond_atom_site_label_1
_geom_bond_atom_site_label_2
_geom_bond_distance
O1A C3A 1.423(2)
C3A C4 1.513(3)
C3A C1 1.551(2)
N1 C8 1.340(3)
N1 C4 1.343(3)
C1 C2 1.660(2)
C1 B4 1.695(3)
C1 B5 1.705(3)
C1 B6 1.712(3)
C1 B3 1.718(3)
C2 B11 1.714(3)
C2 B7 1.715(3)
C2 B3 1.719(3)
C2 B6 1.727(3)
C4 C5 1.381(3)
C5 C6 1.383(3)
C6 C7 1.378(3)
C7 C8 1.376(3)
B3 B8 1.756(3)
B3 B7 1.762(3)
B3 B4 1.763(3)
B4 B5 1.767(3)
B4 B8 1.769(3)
B4 B9 1.770(3)
B5 B9 1.762(3)
B5 B10 1.767(3)
B5 B6 1.768(3)
B6 B10 1.773(3)
B6 B11 1.773(3)
B7 B12 1.776(3)
B7 B8 1.783(3)
B7 B11 1.784(3)
B8 B9 1.781(3)
B8 B12 1.784(3)
B9 B12 1.781(3)
B9 B10 1.788(3)
B10 B11 1.782(3)
B10 B12 1.787(3)
B11 B12 1.782(3)

loop_
_geom_hbond_atom_site_label_D
_geom_hbond_atom_site_label_H
_geom_hbond_atom_site_label_A
_geom_hbond_distance_DH
_geom_hbond_distance_HA
_geom_hbond_distance_DA
_geom_hbond_angle_DHA
_geom_hbond_site_symmetry_A
O1A H1A N1 0.84 1.92 2.748(2) 168.4 2_745
